data_7200819
loop_
_publ_author_name
'Hao, Hong-Qing'
'Liu, Wen-Ting'
'Tan, Wei'
'Lin, Zhuo-Jia'
'Tong, Ming-Liang'

_publ_section_title
;
 Spontaneous resolution of chiral metal mandelates by stereochemical
 control
;
_journal_issue 6
_journal_name_full CrystEngComm
_journal_page_first 967
_journal_paper_doi 10.1039/b822506k
_journal_volume 11
_journal_year 2009
_chemical_absolute_configuration S
_chemical_formula_sum 'C29 H28 N2 Ni O6'
_chemical_formula_weight 559.24
_chemical_name_systematic
;
?
;
_space_group_IT_number 178
_symmetry_cell_setting hexagonal
_symmetry_space_group_name_Hall 'P 61 2 (0 0 5)'
_symmetry_space_group_name_H-M 'P 61 2 2'
_atom_sites_solution_hydrogens geom
_atom_sites_solution_primary direct
_atom_sites_solution_secondary difmap
_audit_creation_method SHELXL-97
_cell_angle_alpha 90.00
_cell_angle_beta 90.00
_cell_angle_gamma 120.00
_cell_formula_units_Z 6
_cell_length_a 11.4711(1)
_cell_length_b 11.4711(1)
_cell_length_c 33.0791(4)
_cell_measurement_temperature 150(2)
_cell_volume 3769.59(7)
_computing_cell_refinement
;
CrysAlis RED, Oxford Diffraction Ltd.,
Version 1.171.31.7 (release 18-10-2006 CrysAlis171 .NET)
(compiled Oct 18 2006,16:28:17)
;
_computing_data_collection
;
CrysAlis CCD, Oxford Diffraction Ltd.,
Version 1.171.31.7 (release 18-10-2006 CrysAlis171 .NET)
(compiled Oct 18 2006,16:28:17)
;
_computing_data_reduction
;
CrysAlis RED, Oxford Diffraction Ltd.,
Version 1.171.31.7 (release 18-10-2006 CrysAlis171 .NET)
(compiled Oct 18 2006,16:28:17)
;
_computing_structure_refinement 'SHELXL-97 (Sheldrick, 1997)'
_computing_structure_solution 'SHELXS-97 (Sheldrick, 1990)'
_diffrn_ambient_temperature 150(2)
_diffrn_measured_fraction_theta_full 0.972
_diffrn_measured_fraction_theta_max 0.972
_diffrn_measurement_device_type 'Gemini S Ultra'
_diffrn_measurement_method '\w and \p scan'
_diffrn_radiation_monochromator mirror
_diffrn_radiation_source 'Ultra (Cu) X-ray Source'
_diffrn_radiation_type CuK\a
_diffrn_radiation_wavelength 1.54184
_diffrn_reflns_av_R_equivalents 0.0296
_diffrn_reflns_av_sigmaI/netI 0.0508
_diffrn_reflns_limit_h_max 12
_diffrn_reflns_limit_h_min -10
_diffrn_reflns_limit_k_max 10
_diffrn_reflns_limit_k_min -11
_diffrn_reflns_limit_l_max 36
_diffrn_reflns_limit_l_min -27
_diffrn_reflns_number 9433
_diffrn_reflns_theta_full 59.93
_diffrn_reflns_theta_max 59.93
_diffrn_reflns_theta_min 4.45
_exptl_absorpt_coefficient_mu 1.521
_exptl_absorpt_correction_T_max 0.8880
_exptl_absorpt_correction_T_min 0.8385
_exptl_absorpt_correction_type multi-scan
_exptl_absorpt_process_details
;
CrysAlis RED, Oxford Diffraction Ltd.,
Version 1.171.32.29 (release 10-06-2008 CrysAlis171 .NET)
(compiled Jun 10 2008,16:49:55)
Empirical absorption correction using spherical harmonics,
implemented in SCALE3 ABSPACK scaling algorithm.
;
_exptl_crystal_density_diffrn 1.478
_exptl_crystal_density_method 'not measured'
_exptl_crystal_F_000 1752
_exptl_crystal_size_max 0.12
_exptl_crystal_size_mid 0.10
_exptl_crystal_size_min 0.08
_refine_diff_density_max 0.169
_refine_diff_density_min -0.250
_refine_diff_density_rms 0.040
_refine_ls_abs_structure_details 'Flack H D (1983), Acta Cryst. A39, 876-881'
_refine_ls_abs_structure_Flack -0.01(6)
_refine_ls_extinction_method none
_refine_ls_goodness_of_fit_ref 0.926
_refine_ls_hydrogen_treatment mixed
_refine_ls_matrix_type full
_refine_ls_number_parameters 245
_refine_ls_number_reflns 1814
_refine_ls_number_restraints 61
_refine_ls_restrained_S_all 1.126
_refine_ls_R_factor_all 0.0456
_refine_ls_R_factor_gt 0.0323
_refine_ls_shift/su_max 0.000
_refine_ls_shift/su_mean 0.000
_refine_ls_structure_factor_coef Fsqd
_refine_ls_weighting_details 'calc w=1/[\s^2^(Fo^2^)+(0.0389P)^2^+0.0000P] where P=(Fo^2^+2Fc^2^)/3'
_refine_ls_weighting_scheme calc
_refine_ls_wR_factor_gt 0.0629
_refine_ls_wR_factor_ref 0.0649
_reflns_number_gt 1343
_reflns_number_total 1814
_reflns_threshold_expression >2sigma(I)
_cod_data_source_file b822506k.txt
_cod_data_source_block complex6S
_cod_original_sg_symbol_H-M P6122
_cod_database_code 7200819

loop_
_symmetry_equiv_pos_as_xyz
'x, y, z'
'-y, x-y, z+1/3'
'-x+y, -x, z+2/3'
'-x, -y, z+1/2'
'y, -x+y, z+5/6'
'x-y, x, z+1/6'
'y, x, -z+1/3'
'x-y, -y, -z'
'-x, -x+y, -z+2/3'
'-y, -x, -z+5/6'
'-x+y, y, -z+1/2'
'x, x-y, -z+1/6'

loop_
_atom_site_label
_atom_site_type_symbol
_atom_site_fract_x
_atom_site_fract_y
_atom_site_fract_z
_atom_site_U_iso_or_equiv
_atom_site_adp_type
_atom_site_occupancy
_atom_site_symmetry_multiplicity
_atom_site_calc_flag
_atom_site_refinement_flags
_atom_site_disorder_assembly
_atom_site_disorder_group
Ni1 Ni 0.24867(8) 0.12434(4) 0.0833 0.0359(3) Uani 1 2 d S . .
O1 O 0.1019(2) -0.0674(2) 0.19010(6) 0.0330(6) Uani 1 1 d . . .
O2 O 0.2316(2) 0.0823(2) 0.14344(6) 0.0317(6) Uani 1 1 d . . .
O3 O 0.1045(2) -0.0758(2) 0.08297(6) 0.0298(6) Uani 1 1 d D . .
H3O H 0.046(3) -0.110(3) 0.0644(8) 0.052(13) Uiso 1 1 d D . .
C1 C 0.1358(4) -0.0291(4) 0.15437(10) 0.0258(9) Uani 1 1 d . . .
C2 C 0.0469(3) -0.1315(3) 0.12179(8) 0.0275(9) Uani 1 1 d . . .
H2 H -0.0448 -0.1417 0.1231 0.033 Uiso 1 1 calc R . .
C3 C 0.0327(4) -0.2689(4) 0.12755(9) 0.0344(10) Uani 1 1 d D . .
C4 C -0.0911(5) -0.3810(4) 0.13086(12) 0.0595(13) Uani 1 1 d DU . .
H4 H -0.1696 -0.3730 0.1302 0.071 Uiso 1 1 calc R . .
C5 C -0.1029(6) -0.5089(5) 0.13528(14) 0.0816(16) Uani 1 1 d DU . .
H5 H -0.1893 -0.5869 0.1377 0.098 Uiso 1 1 calc R . .
C6 C 0.0062(7) -0.5200(5) 0.13603(12) 0.0760(16) Uani 1 1 d DU . .
H6 H -0.0028 -0.6065 0.1388 0.091 Uiso 1 1 calc R . .
C7 C 0.1293(6) -0.4118(6) 0.13296(12) 0.0749(15) Uani 1 1 d DU . .
H7 H 0.2064 -0.4222 0.1339 0.090 Uiso 1 1 calc R . .
C8 C 0.1451(5) -0.2828(4) 0.12843(11) 0.0545(12) Uani 1 1 d DU . .
H8 H 0.2324 -0.2061 0.1260 0.065 Uiso 1 1 calc R . .
N1 N 0.3773(16) 0.0359(12) 0.0733(6) 0.025(4) Uani 0.50 1 d P . 1
C9 C 0.3497(13) -0.0626(11) 0.0463(3) 0.025(3) Uani 0.50 1 d P . 1
H9 H 0.2685 -0.0958 0.0314 0.030 Uiso 0.50 1 calc PR . 1
C10 C 0.4264(12) -0.1185(10) 0.0386(3) 0.028(3) Uani 0.50 1 d P . 1
H10 H 0.3994 -0.1867 0.0186 0.033 Uiso 0.50 1 calc PR . 1
C11 C 0.5459(11) -0.0758(10) 0.0601(3) 0.021(2) Uani 0.50 1 d P . 1
C12 C 0.5736(15) 0.0202(17) 0.0887(4) 0.024(4) Uani 0.50 1 d PU . 1
H12 H 0.6520 0.0512 0.1048 0.029 Uiso 0.50 1 calc PR . 1
C13 C 0.4922(14) 0.0729(10) 0.0946(3) 0.027(3) Uani 0.50 1 d P . 1
H13 H 0.5168 0.1397 0.1149 0.033 Uiso 0.50 1 calc PR . 1
C14 C 0.6349(7) -0.1328(9) 0.0489(2) 0.0293(18) Uani 0.50 1 d P . 1
H14A H 0.6957 -0.0774 0.0269 0.035 Uiso 0.50 1 calc PR . 1
H14B H 0.5773 -0.2248 0.0382 0.035 Uiso 0.50 1 calc PR . 1
C15 C 0.7208(10) -0.1396(5) 0.0833 0.032(2) Uani 0.50 2 d SP . 1
H15 H 0.7773 -0.0467 0.0933 0.038 Uiso 0.50 1 d PR . 1
N1' N 0.4019(17) 0.0982(10) 0.0768(6) 0.028(4) Uani 0.50 1 d P . 2
C9' C 0.3835(12) 0.0043(12) 0.0503(4) 0.020(3) Uani 0.50 1 d PU . 2
H9' H 0.3072 -0.0305 0.0330 0.024 Uiso 0.50 1 calc PR . 2
C10' C 0.4728(12) -0.0465(10) 0.0466(3) 0.026(2) Uani 0.50 1 d P . 2
H10' H 0.4562 -0.1145 0.0274 0.031 Uiso 0.50 1 calc PR . 2
C11' C 0.5864(13) 0.0050(16) 0.0719(4) 0.021(3) Uani 0.50 1 d P . 2
C12' C 0.6029(10) 0.1045(10) 0.0990(2) 0.028(2) Uani 0.50 1 d P . 2
H12' H 0.6793 0.1448 0.1162 0.033 Uiso 0.50 1 calc PR . 2
C13' C 0.5075(12) 0.1451(10) 0.1006(3) 0.025(3) Uani 0.50 1 d P . 2
H13' H 0.5192 0.2107 0.1202 0.030 Uiso 0.50 1 calc PR . 2
C14' C 0.6727(7) -0.0571(7) 0.0729(2) 0.0284(18) Uani 0.50 1 d P . 2
H14C H 0.7447 -0.0108 0.0933 0.034 Uiso 0.50 1 calc PR . 2
H14D H 0.7158 -0.0467 0.0462 0.034 Uiso 0.50 1 calc PR . 2
C15' C 0.5896(11) -0.2052(5) 0.0833 0.031(2) Uani 0.50 2 d SP . 2
H15' H 0.5332 -0.2540 0.0609 0.037 Uiso 0.50 1 d PR . 2

loop_
_atom_site_aniso_label
_atom_site_aniso_U_11
_atom_site_aniso_U_22
_atom_site_aniso_U_33
_atom_site_aniso_U_23
_atom_site_aniso_U_13
_atom_site_aniso_U_12
Ni1 0.0224(5) 0.0572(5) 0.0165(4) 0.0001(4) 0.000 0.0112(3)
O1 0.0468(17) 0.0283(15) 0.0150(12) -0.0022(10) -0.0012(11) 0.0121(13)
O2 0.0222(14) 0.0437(18) 0.0173(11) -0.0030(11) -0.0017(10) 0.0075(14)
O3 0.0371(15) 0.0384(16) 0.0147(12) -0.0048(12) -0.0083(13) 0.0195(13)
C1 0.028(2) 0.040(3) 0.018(2) -0.0062(17) -0.0032(17) 0.024(2)
C2 0.030(2) 0.035(2) 0.019(2) -0.0019(17) -0.0040(16) 0.0174(19)
C3 0.064(3) 0.043(3) 0.0152(19) -0.0054(18) -0.0097(19) 0.041(3)
C4 0.074(3) 0.031(3) 0.073(3) -0.004(2) -0.013(2) 0.025(3)
C5 0.112(4) 0.051(3) 0.072(3) -0.003(2) -0.007(3) 0.034(3)
C6 0.151(5) 0.064(3) 0.032(2) -0.008(2) -0.004(3) 0.069(4)
C7 0.129(4) 0.101(4) 0.046(3) -0.002(3) -0.008(3) 0.097(3)
C8 0.085(3) 0.062(3) 0.040(2) -0.0016(19) -0.006(2) 0.054(3)
N1 0.016(6) 0.043(10) 0.012(5) -0.008(9) -0.007(5) 0.012(7)
C9 0.036(7) 0.017(7) 0.013(5) -0.007(5) 0.001(4) 0.007(6)
C10 0.025(7) 0.032(7) 0.019(4) -0.017(5) -0.003(4) 0.009(6)
C11 0.021(6) 0.020(6) 0.019(5) 0.008(4) -0.001(4) 0.006(6)
C12 0.028(6) 0.026(6) 0.020(6) 0.000(5) -0.004(4) 0.015(5)
C13 0.043(8) 0.017(7) 0.022(5) -0.008(5) -0.002(4) 0.014(7)
C14 0.021(5) 0.037(5) 0.027(4) 0.013(4) 0.008(4) 0.013(4)
C15 0.043(9) 0.022(5) 0.037(5) -0.004(5) 0.000 0.022(4)
N1' 0.025(7) 0.038(8) 0.017(5) -0.006(7) 0.000(4) 0.012(8)
C9' 0.023(5) 0.020(6) 0.021(5) 0.004(5) -0.002(4) 0.014(5)
C10' 0.024(8) 0.028(7) 0.024(5) -0.007(5) -0.004(5) 0.012(7)
C11' 0.022(7) 0.022(8) 0.017(7) 0.009(7) 0.009(6) 0.010(6)
C12' 0.016(6) 0.037(7) 0.027(5) 0.002(5) -0.005(4) 0.010(5)
C13' 0.028(6) 0.027(8) 0.021(5) -0.005(5) -0.007(4) 0.013(7)
C14' 0.027(5) 0.029(5) 0.034(5) 0.002(4) 0.001(4) 0.018(5)
C15' 0.021(7) 0.022(5) 0.051(7) 0.005(5) 0.000 0.010(3)

loop_
_atom_type_symbol
_atom_type_description
_atom_type_scat_dispersion_real
_atom_type_scat_dispersion_imag
_atom_type_scat_source
C C 0.0181 0.0091 'International Tables Vol C Tables 4.2.6.8 and 6.1.1.4'
H H 0.0000 0.0000 'International Tables Vol C Tables 4.2.6.8 and 6.1.1.4'
N N 0.0311 0.0180 'International Tables Vol C Tables 4.2.6.8 and 6.1.1.4'
O O 0.0492 0.0322 'International Tables Vol C Tables 4.2.6.8 and 6.1.1.4'
Ni Ni -3.0029 0.5091 'International Tables Vol C Tables 4.2.6.8 and 6.1.1.4'

loop_
_geom_angle_atom_site_label_1
_geom_angle_atom_site_label_2
_geom_angle_atom_site_label_3
_geom_angle
_geom_angle_site_symmetry_1
_geom_angle_site_symmetry_3
_geom_angle_publ_flag
N1' Ni1 N1' 76.4(6) . 12 ?
N1' Ni1 O2 94.1(6) . 12 ?
N1' Ni1 O2 93.4(6) 12 12 ?
N1' Ni1 O2 93.4(6) . . ?
N1' Ni1 O2 94.1(6) 12 . ?
O2 Ni1 O2 170.40(13) 12 . ?
N1' Ni1 O3 96.4(3) . . ?
N1' Ni1 O3 170.0(5) 12 . ?
O2 Ni1 O3 94.08(9) 12 . ?
O2 Ni1 O3 79.16(9) . . ?
N1' Ni1 O3 170.0(5) . 12 ?
N1' Ni1 O3 96.4(3) 12 12 ?
O2 Ni1 O3 79.16(9) 12 12 ?
O2 Ni1 O3 94.08(9) . 12 ?
O3 Ni1 O3 91.45(12) . 12 ?
N1' Ni1 N1 16.2(5) . . ?
N1' Ni1 N1 92.6(4) 12 . ?
O2 Ni1 N1 93.0(5) 12 . ?
O2 Ni1 N1 92.6(5) . . ?
O3 Ni1 N1 80.4(3) . . ?
O3 Ni1 N1 168.3(4) 12 . ?
N1' Ni1 N1 92.6(4) . 12 ?
N1' Ni1 N1 16.2(5) 12 12 ?
O2 Ni1 N1 92.6(5) 12 12 ?
O2 Ni1 N1 93.0(5) . 12 ?
O3 Ni1 N1 168.3(4) . 12 ?
O3 Ni1 N1 80.4(3) 12 12 ?
N1 Ni1 N1 108.8(7) . 12 ?
C1 O2 Ni1 117.1(2) . . ?
C2 O3 Ni1 115.20(18) . . ?
C2 O3 H3O 111(2) . . ?
Ni1 O3 H3O 122(2) . . ?
O2 C1 O1 126.2(3) . . ?
O2 C1 C2 118.9(3) . . ?
O1 C1 C2 114.9(3) . . ?
O3 C2 C3 111.2(3) . . ?
O3 C2 C1 107.6(3) . . ?
C3 C2 C1 113.0(3) . . ?
O3 C2 H2 108.3 . . ?
C3 C2 H2 108.3 . . ?
C1 C2 H2 108.3 . . ?
C4 C3 C8 118.9(4) . . ?
C4 C3 C2 120.7(4) . . ?
C8 C3 C2 120.3(4) . . ?
C3 C4 C5 120.2(4) . . ?
C3 C4 H4 119.9 . . ?
C5 C4 H4 119.9 . . ?
C6 C5 C4 119.9(5) . . ?
C6 C5 H5 120.1 . . ?
C4 C5 H5 120.1 . . ?
C5 C6 C7 121.4(5) . . ?
C5 C6 H6 119.3 . . ?
C7 C6 H6 119.3 . . ?
C6 C7 C8 120.3(5) . . ?
C6 C7 H7 119.8 . . ?
C8 C7 H7 119.8 . . ?
C3 C8 C7 119.3(4) . . ?
C3 C8 H8 120.4 . . ?
C7 C8 H8 120.4 . . ?
C9 N1 C13 112.9(14) . . ?
C9 N1 Ni1 123.9(12) . . ?
C13 N1 Ni1 123.2(10) . . ?
C10 C9 N1 126.1(13) . . ?
C10 C9 H9 116.9 . . ?
N1 C9 H9 116.9 . . ?
C9 C10 C11 119.7(9) . . ?
C9 C10 H10 120.1 . . ?
C11 C10 H10 120.1 . . ?
C12 C11 C10 115.3(12) . . ?
C12 C11 C14 125.9(11) . . ?
C10 C11 C14 118.7(8) . . ?
C13 C12 C11 121.8(14) . . ?
C13 C12 H12 119.1 . . ?
C11 C12 H12 119.1 . . ?
C12 C13 N1 124.1(11) . . ?
C12 C13 H13 118.0 . . ?
N1 C13 H13 118.0 . . ?
C11 C14 C15 115.6(6) . . ?
C11 C14 H14A 108.4 . . ?
C15 C14 H14A 108.4 . . ?
C11 C14 H14B 108.4 . . ?
C15 C14 H14B 108.4 . . ?
H14A C14 H14B 107.4 . . ?
C14 C15 C14 112.3(8) . 12_545 ?
C14 C15 H15 106.5 . . ?
C14 C15 H15 110.5 12_545 . ?
C13' N1' C9' 118.1(16) . . ?
C13' N1' Ni1 126.3(12) . . ?
C9' N1' Ni1 114.4(13) . . ?
N1' C9' C10' 122.6(14) . . ?
N1' C9' H9' 118.7 . . ?
C10' C9' H9' 118.7 . . ?
C11' C10' C9' 119.0(10) . . ?
C11' C10' H10' 120.5 . . ?
C9' C10' H10' 120.5 . . ?
C12' C11' C10' 116.5(12) . . ?
C12' C11' C14' 122.2(11) . . ?
C10' C11' C14' 120.8(12) . . ?
C11' C12' C13' 119.7(10) . . ?
C11' C12' H12' 120.1 . . ?
C13' C12' H12' 120.1 . . ?
N1' C13' C12' 124.0(11) . . ?
N1' C13' H13' 118.0 . . ?
C12' C13' H13' 118.0 . . ?
C11' C14' C15' 110.3(8) . . ?
C11' C14' H14C 109.6 . . ?
C15' C14' H14C 109.6 . . ?
C11' C14' H14D 109.6 . . ?
C15' C14' H14D 109.6 . . ?
H14C C14' H14D 108.1 . . ?
C14' C15' C14' 113.9(9) 12_545 . ?
C14' C15' H15' 107.2 12_545 . ?
C14' C15' H15' 110.0 . . ?

loop_
_geom_bond_atom_site_label_1
_geom_bond_atom_site_label_2
_geom_bond_distance
_geom_bond_site_symmetry_2
_geom_bond_publ_flag
Ni1 N1' 1.937(19) . ?
Ni1 N1' 1.937(19) 12 ?
Ni1 O2 2.032(2) 12 ?
Ni1 O2 2.032(2) . ?
Ni1 O3 2.052(2) . ?
Ni1 O3 2.052(2) 12 ?
Ni1 N1 2.194(17) . ?
Ni1 N1 2.194(17) 12 ?
O1 C1 1.253(4) . ?
O2 C1 1.252(4) . ?
O3 C2 1.439(3) . ?
O3 H3O 0.845(12) . ?
C1 C2 1.544(4) . ?
C2 C3 1.514(5) . ?
C2 H2 1.0000 . ?
C3 C4 1.362(5) . ?
C3 C8 1.376(5) . ?
C4 C5 1.412(6) . ?
C4 H4 0.9500 . ?
C5 C6 1.320(6) . ?
C5 H5 0.9500 . ?
C6 C7 1.339(7) . ?
C6 H6 0.9500 . ?
C7 C8 1.405(6) . ?
C7 H7 0.9500 . ?
C8 H8 0.9500 . ?
N1 C9 1.348(16) . ?
N1 C13 1.36(2) . ?
C9 C10 1.348(18) . ?
C9 H9 0.9500 . ?
C10 C11 1.398(16) . ?
C10 H10 0.9500 . ?
C11 C12 1.363(16) . ?
C11 C14 1.507(13) . ?
C12 C13 1.36(2) . ?
C12 H12 0.9500 . ?
C13 H13 0.9500 . ?
C14 C15 1.533(8) . ?
C14 H14A 0.9900 . ?
C14 H14B 0.9900 . ?
C15 C14 1.533(8) 12_545 ?
C15 H15 0.9865 . ?
N1' C13' 1.31(2) . ?
N1' C9' 1.32(2) . ?
C9' C10' 1.41(2) . ?
C9' H9' 0.9500 . ?
C10' C11' 1.407(17) . ?
C10' H10' 0.9500 . ?
C11' C12' 1.386(16) . ?
C11' C14' 1.482(16) . ?
C12' C13' 1.389(16) . ?
C12' H12' 0.9500 . ?
C13' H13' 0.9500 . ?
C14' C15' 1.514(9) . ?
C14' H14C 0.9900 . ?
C14' H14D 0.9900 . ?
C15' C14' 1.514(9) 12_545 ?
C15' H15' 0.9585 . ?

loop_
_geom_hbond_atom_site_label_D
_geom_hbond_atom_site_label_H
_geom_hbond_atom_site_label_A
_geom_hbond_distance_DH
_geom_hbond_distance_HA
_geom_hbond_distance_DA
_geom_hbond_angle_DHA
_geom_hbond_site_symmetry_A
O3 H3O O1 0.845(12) 1.765(13) 2.608(3) 175(4) 5_554
